data_7242236
loop_
_publ_author_name
'Humphreys, Joshua'
'Pop, Flavia'
'Hume, Paul A.'
'Murphy, Alanna S.'
'Lewis, William'
'Davies, E. Stephen'
'Argent, Stephen P.'
'Amabilino, David B.'

_publ_section_title
;
 Solid state structure and properties of phenyl diketopyrrolopyrrole
 derivatives
;
_journal_issue 8
_journal_name_full CrystEngComm
_journal_page_first 1796
_journal_page_last 1814
_journal_paper_doi 10.1039/D1CE00039J
_journal_volume 23
_journal_year 2021
_chemical_formula_moiety 'C40 H52 N2 O6'
_chemical_formula_sum 'C40 H52 N2 O6'
_chemical_formula_weight 656.83
_chemical_name_systematic
2,5-Dihexyl-3,6-bis(4-((tetrahydro-2H-pyran-2-yl)oxy)phenyl)-2,5-dihydropyrrolo[3,4-c]pyrrole-1,4-dione
_space_group_crystal_system monoclinic
_space_group_IT_number 14
_space_group_name_Hall '-P 2ybc'
_space_group_name_H-M_alt 'P 1 21/c 1'
_atom_sites_solution_hydrogens geom
_atom_sites_solution_primary dual
_atom_sites_solution_secondary difmap
_audit_creation_date 2019-11-07
_audit_creation_method
;
Olex2 1.2
(compiled 2018.05.29 svn.r3508 for OlexSys, GUI svn.r5506)
;
_audit_update_record
;
2020-05-26 deposited with the CCDC.	2021-02-04 downloaded from the CCDC.
;
_cell_angle_alpha 90
_cell_angle_beta 96.470(10)
_cell_angle_gamma 90
_cell_formula_units_Z 2
_cell_length_a 12.4391(17)
_cell_length_b 15.1213(15)
_cell_length_c 9.5874(8)
_cell_measurement_reflns_used 5096
_cell_measurement_temperature 120(2)
_cell_measurement_theta_max 74.2210
_cell_measurement_theta_min 4.6050
_cell_volume 1791.9(3)
_computing_cell_refinement 'CrysAlisPro 1.171.40.45a (Rigaku OD, 2019)'
_computing_data_collection 'CrysAlisPro 1.171.40.45a (Rigaku OD, 2019)'
_computing_data_reduction 'CrysAlisPro 1.171.40.45a (Rigaku OD, 2019)'
_computing_molecular_graphics 'Olex2 (Dolomanov et al., 2009)'
_computing_publication_material 'Olex2 (Dolomanov et al., 2009)'
_computing_structure_refinement 'ShelXL (Sheldrick, 2015)'
_computing_structure_solution 'ShelXT (Sheldrick, 2015)'
_diffrn_ambient_environment 'N2 gas'
_diffrn_ambient_temperature 120(2)
_diffrn_crystal_treatment 'flash frozen in gaseous N2'
_diffrn_detector 'CCD area detector'
_diffrn_detector_area_resol_mean 10.3613
_diffrn_detector_type 'Agilent Diffraction Atlas detector'
_diffrn_measured_fraction_theta_full 0.997
_diffrn_measured_fraction_theta_max 0.960
_diffrn_measurement_details
;
List of Runs (angles in degrees, time in seconds):

  # Type    Start    End  Width  t~exp~   \w     \q     \k     \f   Frames
#--------------------------------------------------------------------------
  1  \w    -65.00  32.00   1.00   13.00    --  -38.50  57.00 150.00   97
  2  \w    -94.00  -2.00   1.00   13.00    --  -38.50 125.00 -90.00   92
  3  \w   -117.00  -2.00   1.00   13.00    --  -38.50 -19.00  90.00  115
  4  \w    -75.00  40.00   1.00   13.00    --  -38.50  19.00  90.00  115
  5  \w     16.00 113.00   1.00   13.00    --   43.13  57.00 150.00   97
  6  \w     21.00 116.00   1.00   13.00    --   43.13  38.00-180.00   95
  7  \w     12.00 117.00   1.00   13.00    --   43.13  77.00-150.00  105
  8  \w     33.00  91.00   1.00   52.00    --  107.38 -30.00 150.00   58
  9  \w     83.00 178.00   1.00   52.00    --  107.38  45.00 150.00   95
 10  \w     80.00 110.00   1.00   52.00    --  107.38  61.00-180.00   30
 11  \w    116.00 177.00   1.00   52.00    --  107.38  77.00  90.00   61
 12  \w     80.00 107.00   1.00   52.00    --  107.38  61.00 150.00   27
 13  \w    117.00 144.00   1.00   52.00    --  107.38  45.00-150.00   27
 14  \w     94.00 175.00   1.00   52.00    --  107.38 125.00 -90.00   81
 15  \w     76.00 103.00   1.00   52.00    --  107.38  77.00  90.00   27
 16  \w     76.00 102.00   1.00   52.00    --  107.38  77.00 150.00   26
 17  \w    140.00 170.00   1.00   52.00    --  107.38  77.00-180.00   30
 18  \w     77.00 104.00   1.00   52.00    --  107.38  77.00-180.00   27
 19  \w     34.00  83.00   1.00   52.00    --  107.38 -30.00-150.00   49
 20  \w    104.00 178.00   1.00   52.00    --  107.38 125.00-120.00   74
 21  \w    112.00 177.00   1.00   52.00    --  107.38  77.00 150.00   65
 22  \w    131.00 158.00   1.00   52.00    --  107.38  61.00 120.00   27
 23  \w     76.00 103.00   1.00   52.00    --  107.38  77.00 120.00   27
 24  \w     53.00  80.00   1.00   52.00    --  107.38 -45.00 120.00   27
 25  \w     84.00 111.00   1.00   52.00    --  107.38  45.00-180.00   27
 26  \w     86.00 113.00   1.00   52.00    --  107.38  45.00-150.00   27
 27  \w     86.00 111.00   1.00   52.00    --  107.38  30.00-180.00   25
 28  \w    152.00 177.00   1.00   52.00    --  107.38  45.00-150.00   25
 29  \w     84.00 114.00   1.00   52.00    --  107.38  45.00 120.00   30
 30  \w     80.00 106.00   1.00   52.00    --  107.38  61.00 120.00   26
 31  \w     80.00 154.00   1.00   52.00    --  107.38  61.00-150.00   74
 32  \w     27.00  94.00   1.00   52.00    --  107.38 -95.00   0.00   67
 33  \w     80.00 122.00   1.00   52.00    --  107.38  61.00  90.00   42
;
_diffrn_measurement_device '\k-geometry diffractometer'
_diffrn_measurement_device_type 'SuperNova, Atlas'
_diffrn_measurement_method '\w scans'
_diffrn_measurement_specimen_support 'MiTeGen micromount'
_diffrn_orient_matrix_type 'CrysAlisPro convention (1999,Acta A55,543-557)'
_diffrn_orient_matrix_UB_11 0.0080897000
_diffrn_orient_matrix_UB_12 0.0415986000
_diffrn_orient_matrix_UB_13 0.1474585000
_diffrn_orient_matrix_UB_21 -0.1227115000
_diffrn_orient_matrix_UB_22 -0.0118553000
_diffrn_orient_matrix_UB_23 0.0018866000
_diffrn_orient_matrix_UB_31 0.0195657000
_diffrn_orient_matrix_UB_32 -0.0922920000
_diffrn_orient_matrix_UB_33 0.0663027000
_diffrn_radiation_monochromator mirror
_diffrn_radiation_probe x-ray
_diffrn_radiation_type CuK\a
_diffrn_radiation_wavelength 1.54184
_diffrn_reflns_av_R_equivalents 0.0349
_diffrn_reflns_av_unetI/netI 0.0217
_diffrn_reflns_Laue_measured_fraction_full 0.997
_diffrn_reflns_Laue_measured_fraction_max 0.960
_diffrn_reflns_limit_h_max 15
_diffrn_reflns_limit_h_min -15
_diffrn_reflns_limit_k_max 18
_diffrn_reflns_limit_k_min -18
_diffrn_reflns_limit_l_max 11
_diffrn_reflns_limit_l_min -10
_diffrn_reflns_number 18027
_diffrn_reflns_point_group_measured_fraction_full 0.997
_diffrn_reflns_point_group_measured_fraction_max 0.960
_diffrn_reflns_theta_full 67.684
_diffrn_reflns_theta_max 76.808
_diffrn_reflns_theta_min 3.576
_diffrn_source 'microfocus sealed tube'
_diffrn_source_type 'Agilent Diffraction microfocus tube'
_exptl_absorpt_coefficient_mu 0.647
_exptl_absorpt_correction_T_max 1.000
_exptl_absorpt_correction_T_min 0.475
_exptl_absorpt_correction_type gaussian
_exptl_absorpt_process_details
;
CrysAlisPro 1.171.40.45a (Rigaku Oxford Diffraction, 2019)
Numerical absorption correction based on gaussian integration over
			a multifaceted crystal model
Empirical absorption correction using spherical harmonics,
 implemented in SCALE3 ABSPACK scaling algorithm.
;
_exptl_crystal_colour orange
_exptl_crystal_colour_primary orange
_exptl_crystal_density_diffrn 1.217
_exptl_crystal_description plate
_exptl_crystal_F_000 708
_exptl_crystal_recrystallization_method 'Slow evaporation of DCM solution'
_exptl_crystal_size_max 0.456
_exptl_crystal_size_mid 0.187
_exptl_crystal_size_min 0.03
_refine_diff_density_max 0.367
_refine_diff_density_min -0.311
_refine_diff_density_rms 0.054
_refine_ls_extinction_method none
_refine_ls_goodness_of_fit_ref 1.069
_refine_ls_hydrogen_treatment constr
_refine_ls_matrix_type full
_refine_ls_number_parameters 325
_refine_ls_number_reflns 3626
_refine_ls_number_restraints 1116
_refine_ls_restrained_S_all 1.045
_refine_ls_R_factor_all 0.1027
_refine_ls_R_factor_gt 0.0850
_refine_ls_shift/su_max 0.003
_refine_ls_shift/su_mean 0.000
_refine_ls_structure_factor_coef Fsqd
_refine_ls_weighting_details 'w=1/[\s^2^(Fo^2^)+(0.1610P)^2^+1.6855P] where P=(Fo^2^+2Fc^2^)/3'
_refine_ls_weighting_scheme calc
_refine_ls_wR_factor_gt 0.2398
_refine_ls_wR_factor_ref 0.2621
_reflns_Friedel_coverage 0.000
_reflns_number_gt 2679
_reflns_number_total 3626
_reflns_threshold_expression 'I > 2\s(I)'
_cod_data_source_file d1ce00039j2.cif
_cod_data_source_block PhOTHPDPP-N-Hex
_cod_depositor_comments 'Adding full bibliography for 7242233--7242239.cif.'
_cod_database_code 7242236
_nottingham_internal_coll_name OJHALH
_nottingham_internal_coll_number 15783
_nottingham_internal_coll_client JH/DBA
_nottingham_internal_coll_type custom
_nottingham_internal_coll_frame_method '\w scans'
_nottingham_internal_coll_frame_time '13.00, 52.00'
_nottingham_internal_coll_frame_width 1.00
_nottingham_internal_coll_user pcxjh6
_nottingham_internal_coll_date 16/03/2016
_nottingham_internal_coll_location NOTTS
_nottingham_internal_coll_instrument 'SN, XDA 017-09'
_nottingham_internal_process_date 07/11/2019
_nottingham_internal_process_user pczspa
_nottingham_internal_solution_date 07/11/2019
_nottingham_internal_solution_user pczspa
_nottingham_internal_refinement_date 07/11/2019
_nottingham_internal_refinement_user pczspa
_nottingham_internal_validation_date 07/11/2019
_nottingham_internal_validation_user pczspa
_nottingham_internal_archive_date 07/11/2019
_shelx_shelxl_version_number 2018/3
_chemical_oxdiff_formula 'C40 H52 N2 O6'
_chemical_oxdiff_usercomment 'OJHALH #15783 JHlactatehexyl IN FOMBLIN FILM ON MICROMOUNT FOR JH/DBA'
_shelx_space_group_comment
;
The symmetry employed for this shelxl refinement is uniquely defined
by the following loop, which should always be used as a source of
symmetry information in preference to the above space-group names.
They are only intended as comments.
;
_shelx_estimated_absorpt_t_max 0.981
_shelx_estimated_absorpt_t_min 0.757
_reflns_odcompleteness_completeness 99.64
_reflns_odcompleteness_iscentric 1
_reflns_odcompleteness_theta 66.97
_olex2_refinement_description
;
1. Fixed Uiso
 At 1.2 times of:
  All C(H) groups, All C(H,H) groups
 At 1.5 times of:
  All C(H,H,H) groups
2. Restrained distances
 C26-C25 = C16-C15
 1.5 with sigma of 0.02
 C41-C2 \\sim C31-C2
 with sigma of 0.02
 O37-C62 \\sim O47-C72
 with sigma of 0.02
 O37-C61 \\sim O47-C71
 with sigma of 0.02
 O37-O66 \\sim O47-O76
 with sigma of 0.02
 N1-C21 \\sim N1-C11
 with sigma of 0.02
 C22-C21 \\sim C12-C11
 with sigma of 0.02
 C22-C23 \\sim C13-C12
 with sigma of 0.02
 C24-C23 \\sim C14-C13
 with sigma of 0.02
 C15-C14 \\sim C24-C25
 with sigma of 0.02
 C15-C16 \\sim C26-C25
 with sigma of 0.02
 C11-C13 \\sim C21-C23
 with sigma of 0.02
 C22-C24 \\sim C12-C14
 with sigma of 0.02
 C23-C25 \\sim C13-C15
 with sigma of 0.02
 C16-C14 \\sim C26-C24
 with sigma of 0.02
3. Restrained planarity
 C43, C44, C45, O47
 with sigma of 0.1
 C33, C34, C35, O37
 with sigma of 0.1
 C31, C42, C43, C44, C45, C46
 with sigma of 0.1
 C41, C42, C43, C44, C45, C46
 with sigma of 0.1
 C31, C32, C33, C34, C35, C36
 with sigma of 0.1
 O47, C44, C43, C45
 with sigma of 0.1
 O37, C34, C35, C33
 with sigma of 0.1
 C2, C31, C42, C46
 with sigma of 0.1
 C2, C31, C32, C36
 with sigma of 0.1
4. Uiso/Uaniso restraints and constraints
C31 \\sim C32 \\sim C33 \\sim C34 \\sim C35 \\sim C36 \\sim C41 \\sim C42 \\sim
C43 \\sim C44 \\sim C45 \\sim C46: within 2A with sigma of 0.04 and sigma for
terminal atoms of 0.08
O47 \\sim O37: within 2A with sigma of 0.04 and sigma for terminal atoms of 0.08
C61 \\sim C62 \\sim C63 \\sim C64 \\sim C65 \\sim O66 \\sim C71 \\sim C72 \\sim
C73 \\sim C74 \\sim C75 \\sim O76 \\sim O47 \\sim O37: within 2A with sigma of
0.01 and sigma for terminal atoms of 0.02
C11 \\sim C12 \\sim C13 \\sim C14 \\sim C15 \\sim C16 \\sim C21 \\sim C22 \\sim
C23 \\sim C24 \\sim C25 \\sim C26: within 2A with sigma of 0.04 and sigma for
terminal atoms of 0.08
C11 \\sim H11A \\sim H11B \\sim C12 \\sim H12A \\sim H12B \\sim C13 \\sim H13A
\\sim H13B \\sim C14 \\sim H14A \\sim H14B \\sim C15 \\sim H15A \\sim H15B
\\sim C16 \\sim H16A \\sim H16B \\sim H16C \\sim C21 \\sim H21A \\sim H21B
\\sim C22 \\sim H22A \\sim H22B \\sim C23 \\sim H23A \\sim H23B \\sim C24 \\sim
H24A \\sim H24B \\sim C25 \\sim H25A \\sim H25B \\sim C26 \\sim H26A \\sim H26B
\\sim H26C: within 2A with sigma of 0.04 and sigma for terminal atoms of 0.08
5. Rigid body (RIGU) restrains
 C31, C32, C33, C34, C35, C36, C41, C42, C43, C44, C45, C46
 with sigma for 1-2 distances of 0.004 and sigma for 1-3 distances of 0.004
 C11, C12, C13, C14, C15, C16, C21, C22, C23, C24, C25, C26
 with sigma for 1-2 distances of 0.004 and sigma for 1-3 distances of 0.004
6. Same fragment restrains
{C11, C12, C13, C14, C15, C16} sigma for 1-2: 0.02, 1-3: 0.04
as
{C21, C22, C23, C24, C25, C26}
{C31, C36, C35, C34, C33, C32} sigma for 1-2: 0.02, 1-3: 0.04
as
{C31, C32, C33, C34, C35, C36}
{C31, C32, C33, C34, C35, C36, O37} sigma for 1-2: 0.02, 1-3: 0.04
as
{C41, C42, C43, C44, C45, C46, O47}
{C61, C62, C63, C64, C65, O66} sigma for 1-2: 0.02, 1-3: 0.04
as
{C71, C72, C73, C74, C75, O76}
7. Others
 Sof(C21)=Sof(H21A)=Sof(H21B)=Sof(C22)=Sof(H22A)=Sof(H22B)=Sof(C23)=Sof(H23A)=
 Sof(H23B)=Sof(C24)=Sof(H24A)=Sof(H24B)=Sof(C25)=Sof(H25A)=Sof(H25B)=Sof(C26)=
 Sof(H26A)=Sof(H26B)=Sof(H26C)=1-FVAR(1)
 Sof(C11)=Sof(H11A)=Sof(H11B)=Sof(C12)=Sof(H12A)=Sof(H12B)=Sof(C13)=Sof(H13A)=
 Sof(H13B)=Sof(C14)=Sof(H14A)=Sof(H14B)=Sof(C15)=Sof(H15A)=Sof(H15B)=Sof(C16)=
 Sof(H16A)=Sof(H16B)=Sof(H16C)=FVAR(1)
 Sof(C41)=Sof(C42)=Sof(H42)=Sof(C43)=Sof(H43)=Sof(C44)=Sof(C45)=Sof(H45)=
 Sof(C46)=Sof(H46)=Sof(O47)=Sof(C71)=Sof(H71)=Sof(C72)=Sof(H72A)=Sof(H72B)=
 Sof(C73)=Sof(H73A)=Sof(H73B)=Sof(C74)=Sof(H74A)=Sof(H74B)=Sof(C75)=Sof(H75A)=
 Sof(H75B)=Sof(O76)=1-FVAR(2)
 Sof(C31)=Sof(C32)=Sof(H32)=Sof(C33)=Sof(H33)=Sof(C34)=Sof(C35)=Sof(H35)=
 Sof(C36)=Sof(H36)=Sof(O37)=Sof(C61)=Sof(H61)=Sof(C62)=Sof(H62A)=Sof(H62B)=
 Sof(C63)=Sof(H63A)=Sof(H63B)=Sof(C64)=Sof(H64A)=Sof(H64B)=Sof(C65)=Sof(H65A)=
 Sof(H65B)=Sof(O66)=FVAR(2)
8.a Ternary CH refined with riding coordinates:
 C61(H61), C71(H71)
8.b Secondary CH2 refined with riding coordinates:
 C11(H11A,H11B), C12(H12A,H12B), C13(H13A,H13B), C14(H14A,H14B), C15(H15A,
 H15B), C21(H21A,H21B), C22(H22A,H22B), C23(H23A,H23B), C24(H24A,H24B),
 C25(H25A,H25B), C62(H62A,H62B), C63(H63A,H63B), C64(H64A,H64B), C65(H65A,H65B),
  C72(H72A,H72B), C73(H73A,H73B), C74(H74A,H74B), C75(H75A,H75B)
8.c Me refined with riding coordinates:
 C16(H16A,H16B,H16C), C26(H26A,H26B,H26C)
8.d Aromatic/amide H refined with riding coordinates:
 C32(H32), C33(H33), C35(H35), C36(H36), C42(H42), C43(H43), C45(H45), C46(H46)
;
_olex2_exptl_crystal_mounting_method 'in fomblin film on a micromount'
_olex2_submission_special_instructions 'No special instructions were received'
_oxdiff_exptl_absorpt_empirical_details
;
Empirical correction (ABSPACK) includes:
- Absorption correction using spherical harmonics
- Frame scaling
;
_oxdiff_exptl_absorpt_empirical_full_max 2.691
_oxdiff_exptl_absorpt_empirical_full_min 0.754

loop_
_space_group_symop_operation_xyz
'x, y, z'
'-x, y+1/2, -z+1/2'
'-x, -y, -z'
'x, -y-1/2, z-1/2'

loop_
_atom_site_label
_atom_site_type_symbol
_atom_site_fract_x
_atom_site_fract_y
_atom_site_fract_z
_atom_site_U_iso_or_equiv
_atom_site_adp_type
_atom_site_occupancy
_atom_site_site_symmetry_order
_atom_site_calc_flag
_atom_site_refinement_flags_posn
_atom_site_refinement_flags_adp
_atom_site_refinement_flags_occupancy
_atom_site_disorder_assembly
_atom_site_disorder_group
N1 N 0.0744(3) 0.38409(17) 0.0901(3) 0.0564(8) Uani 1 1 d D . . . .
C2 C 0.0625(3) 0.4629(2) 0.1605(3) 0.0507(8) Uani 1 1 d D . . . .
C3 C 0.0108(3) 0.5212(2) 0.0664(3) 0.0519(8) Uani 1 1 d . . . . .
C4 C 0.0313(3) 0.3902(2) -0.0538(3) 0.0552(9) Uani 1 1 d . . . . .
O5 O 0.0336(3) 0.32926(15) -0.1379(2) 0.0708(8) Uani 1 1 d . . . . .
C11 C 0.1334(6) 0.3044(4) 0.1362(11) 0.0501(16) Uani 0.682(9) 1 d D U P A 1
H11A H 0.109235 0.254444 0.073738 0.060 Uiso 0.682(9) 1 calc R U P A 1
H11B H 0.119152 0.289189 0.232845 0.060 Uiso 0.682(9) 1 calc R U P A 1
C12 C 0.2523(6) 0.3203(4) 0.1324(8) 0.0630(16) Uani 0.682(9) 1 d D U P A 1
H12A H 0.275683 0.369021 0.197988 0.076 Uiso 0.682(9) 1 calc R U P A 1
H12B H 0.264492 0.339639 0.036811 0.076 Uiso 0.682(9) 1 calc R U P A 1
C13 C 0.3217(5) 0.2398(4) 0.1714(7) 0.0675(17) Uani 0.682(9) 1 d D U P A 1
H13A H 0.307395 0.219111 0.265554 0.081 Uiso 0.682(9) 1 calc R U P A 1
H13B H 0.300165 0.191822 0.103668 0.081 Uiso 0.682(9) 1 calc R U P A 1
C14 C 0.4414(5) 0.2565(5) 0.1729(9) 0.086(2) Uani 0.682(9) 1 d D U P A 1
H14A H 0.462993 0.303389 0.242536 0.103 Uiso 0.682(9) 1 calc R U P A 1
H14B H 0.455070 0.279033 0.079571 0.103 Uiso 0.682(9) 1 calc R U P A 1
C15 C 0.5129(6) 0.1755(5) 0.2079(10) 0.091(2) Uani 0.682(9) 1 d D U P A 1
H15A H 0.589470 0.194711 0.217547 0.110 Uiso 0.682(9) 1 calc R U P A 1
H15B H 0.497617 0.152191 0.300069 0.110 Uiso 0.682(9) 1 calc R U P A 1
C16 C 0.4995(8) 0.1034(6) 0.1052(12) 0.103(3) Uani 0.682(9) 1 d D U P A 1
H16A H 0.548435 0.054765 0.136469 0.154 Uiso 0.682(9) 1 calc R U P A 1
H16B H 0.424581 0.082346 0.096550 0.154 Uiso 0.682(9) 1 calc R U P A 1
H16C H 0.516660 0.124971 0.013826 0.154 Uiso 0.682(9) 1 calc R U P A 1
C21 C 0.1672(14) 0.3214(13) 0.146(3) 0.069(5) Uani 0.318(9) 1 d D U P A 2
H21A H 0.146431 0.295031 0.233667 0.083 Uiso 0.318(9) 1 calc R U P A 2
H21B H 0.167526 0.272553 0.077334 0.083 Uiso 0.318(9) 1 calc R U P A 2
C22 C 0.2832(13) 0.3521(11) 0.1778(19) 0.083(4) Uani 0.318(9) 1 d D U P A 2
H22A H 0.285836 0.400288 0.247968 0.099 Uiso 0.318(9) 1 calc R U P A 2
H22B H 0.307315 0.376980 0.090959 0.099 Uiso 0.318(9) 1 calc R U P A 2
C23 C 0.3628(15) 0.2798(12) 0.2333(17) 0.100(4) Uani 0.318(9) 1 d D U P A 2
H23A H 0.330116 0.243681 0.303640 0.120 Uiso 0.318(9) 1 calc R U P A 2
H23B H 0.429417 0.307408 0.280244 0.120 Uiso 0.318(9) 1 calc R U P A 2
C24 C 0.3917(17) 0.2202(12) 0.114(2) 0.104(5) Uani 0.318(9) 1 d D U P A 2
H24A H 0.324226 0.196704 0.062512 0.125 Uiso 0.318(9) 1 calc R U P A 2
H24B H 0.428899 0.255901 0.047431 0.125 Uiso 0.318(9) 1 calc R U P A 2
C25 C 0.464(2) 0.1429(17) 0.166(3) 0.150(6) Uani 0.318(9) 1 d D U P A 2
H25A H 0.510165 0.161612 0.252335 0.180 Uiso 0.318(9) 1 calc R U P A 2
H25B H 0.418078 0.093659 0.192266 0.180 Uiso 0.318(9) 1 calc R U P A 2
C26 C 0.534(3) 0.110(3) 0.066(4) 0.204(12) Uani 0.318(9) 1 d D U P A 2
H26A H 0.577808 0.060834 0.107883 0.305 Uiso 0.318(9) 1 calc R U P A 2
H26B H 0.489831 0.089600 -0.018736 0.305 Uiso 0.318(9) 1 calc R U P A 2
H26C H 0.582100 0.157688 0.041453 0.305 Uiso 0.318(9) 1 calc R U P A 2
C31 C 0.1022(4) 0.4758(4) 0.3093(4) 0.0500(17) Uani 0.847(4) 1 d D U P B 1
C32 C 0.0823(6) 0.4156(3) 0.4155(4) 0.0486(11) Uani 0.847(4) 1 d D U P B 1
H32 H 0.041205 0.363562 0.392744 0.058 Uiso 0.847(4) 1 calc R . P B 1
C33 C 0.1230(5) 0.4328(4) 0.5533(4) 0.0538(14) Uani 0.847(4) 1 d D U P B 1
H33 H 0.107140 0.393847 0.626010 0.065 Uiso 0.847(4) 1 calc R . P B 1
C34 C 0.1867(4) 0.5067(3) 0.5853(4) 0.0548(10) Uani 0.847(4) 1 d D U P B 1
C35 C 0.2039(4) 0.5682(3) 0.4829(4) 0.0585(11) Uani 0.847(4) 1 d D U P B 1
H35 H 0.243794 0.620645 0.506675 0.070 Uiso 0.847(4) 1 calc R . P B 1
C36 C 0.1620(5) 0.5519(3) 0.3455(4) 0.0548(11) Uani 0.847(4) 1 d D U P B 1
H36 H 0.174168 0.593409 0.274589 0.066 Uiso 0.847(4) 1 calc R . P B 1
O37 O 0.2291(3) 0.5145(2) 0.7240(3) 0.0642(9) Uani 0.847(4) 1 d D U P B 1
C41 C 0.105(2) 0.484(2) 0.307(2) 0.068(12) Uiso 0.153(4) 1 d D U P B 2
C42 C 0.111(2) 0.423(2) 0.417(3) 0.056(10) Uiso 0.153(4) 1 d D U P B 2
H42 H 0.098870 0.361775 0.396440 0.067 Uiso 0.153(4) 1 calc R . P B 2
C43 C 0.135(3) 0.4487(18) 0.557(3) 0.073(11) Uiso 0.153(4) 1 d D U P B 2
H43 H 0.140477 0.405652 0.629531 0.087 Uiso 0.153(4) 1 calc R . P B 2
C44 C 0.1507(16) 0.5372(15) 0.5899(19) 0.062(7) Uiso 0.153(4) 1 d D U P B 2
C45 C 0.151(2) 0.5986(16) 0.485(2) 0.071(7) Uiso 0.153(4) 1 d D U P B 2
H45 H 0.169565 0.658399 0.506919 0.085 Uiso 0.153(4) 1 calc R . P B 2
C46 C 0.123(2) 0.5722(18) 0.347(2) 0.062(8) Uiso 0.153(4) 1 d D U P B 2
H46 H 0.115899 0.616284 0.276267 0.074 Uiso 0.153(4) 1 calc R . P B 2
O47 O 0.1683(13) 0.5565(10) 0.7306(15) 0.058(3) Uiso 0.153(4) 1 d D U P B 2
C61 C 0.3174(4) 0.5738(4) 0.7578(5) 0.0729(12) Uani 0.847(4) 1 d D U P B 1
H61 H 0.372218 0.564846 0.690407 0.087 Uiso 0.847(4) 1 calc R . P B 1
C62 C 0.3671(5) 0.5506(4) 0.9046(5) 0.0818(14) Uani 0.847(4) 1 d D U P B 1
H62A H 0.435494 0.583859 0.926705 0.098 Uiso 0.847(4) 1 calc R . P B 1
H62B H 0.384393 0.486684 0.909371 0.098 Uiso 0.847(4) 1 calc R . P B 1
C63 C 0.2900(7) 0.5728(7) 1.0130(7) 0.0747(14) Uani 0.847(4) 1 d D U P B 1
H63A H 0.226432 0.533018 1.000435 0.090 Uiso 0.847(4) 1 calc R . P B 1
H63B H 0.327102 0.563906 1.108800 0.090 Uiso 0.847(4) 1 calc R . P B 1
C64 C 0.2537(5) 0.6668(3) 0.9955(5) 0.0785(14) Uani 0.847(4) 1 d D U P B 1
H64A H 0.316471 0.706732 1.016059 0.094 Uiso 0.847(4) 1 calc R . P B 1
H64B H 0.200874 0.680183 1.062477 0.094 Uiso 0.847(4) 1 calc R . P B 1
C65 C 0.2012(5) 0.6824(3) 0.8449(5) 0.0792(14) Uani 0.847(4) 1 d D U P B 1
H65A H 0.136743 0.644024 0.825396 0.095 Uiso 0.847(4) 1 calc R . P B 1
H65B H 0.177465 0.744716 0.833866 0.095 Uiso 0.847(4) 1 calc R . P B 1
O66 O 0.2780(4) 0.6627(2) 0.7467(3) 0.0752(10) Uani 0.847(4) 1 d D U P B 1
C71 C 0.2175(18) 0.6371(16) 0.771(2) 0.076(3) Uiso 0.153(4) 1 d D U P B 2
H71 H 0.176010 0.687377 0.722999 0.091 Uiso 0.153(4) 1 calc R . P B 2
C72 C 0.216(2) 0.6425(18) 0.930(2) 0.074(3) Uiso 0.153(4) 1 d D U P B 2
H72A H 0.142110 0.629094 0.953967 0.089 Uiso 0.153(4) 1 calc R . P B 2
H72B H 0.234680 0.703234 0.962890 0.089 Uiso 0.153(4) 1 calc R . P B 2
C73 C 0.297(3) 0.576(4) 1.007(5) 0.079(4) Uiso 0.153(4) 1 d D U P B 2
H73A H 0.298698 0.582062 1.109690 0.094 Uiso 0.153(4) 1 calc R . P B 2
H73B H 0.277078 0.514732 0.979554 0.094 Uiso 0.153(4) 1 calc R . P B 2
C74 C 0.405(2) 0.599(2) 0.961(3) 0.092(4) Uiso 0.153(4) 1 d D U P B 2
H74A H 0.463630 0.567597 1.018794 0.111 Uiso 0.153(4) 1 calc R . P B 2
H74B H 0.418212 0.663784 0.969857 0.111 Uiso 0.153(4) 1 calc R . P B 2
C75 C 0.397(3) 0.569(2) 0.804(3) 0.091(4) Uiso 0.153(4) 1 d D U P B 2
H75A H 0.468750 0.568789 0.768832 0.109 Uiso 0.153(4) 1 calc R . P B 2
H75B H 0.363494 0.509961 0.790437 0.109 Uiso 0.153(4) 1 calc R . P B 2
O76 O 0.3279(14) 0.6371(16) 0.736(2) 0.082(4) Uiso 0.153(4) 1 d D U P B 2

loop_
_atom_site_aniso_label
_atom_site_aniso_U_11
_atom_site_aniso_U_22
_atom_site_aniso_U_33
_atom_site_aniso_U_23
_atom_site_aniso_U_13
_atom_site_aniso_U_12
N1 0.095(2) 0.0420(14) 0.0322(13) 0.0036(10) 0.0061(12) 0.0146(13)
C2 0.078(2) 0.0448(16) 0.0283(14) 0.0002(11) 0.0028(13) 0.0021(14)
C3 0.090(2) 0.0382(15) 0.0261(14) -0.0030(11) 0.0021(13) 0.0023(14)
C4 0.095(2) 0.0392(16) 0.0308(15) -0.0004(11) 0.0059(14) 0.0056(15)
O5 0.134(2) 0.0408(12) 0.0380(12) -0.0059(9) 0.0091(13) 0.0137(13)
C11 0.078(4) 0.034(3) 0.037(3) 0.006(2) 0.001(3) 0.001(3)
C12 0.080(4) 0.043(3) 0.063(4) -0.002(2) -0.005(3) -0.003(3)
C13 0.077(4) 0.052(3) 0.071(4) 0.002(3) -0.004(3) -0.004(2)
C14 0.078(4) 0.075(4) 0.099(5) 0.007(4) -0.010(4) -0.004(3)
C15 0.076(4) 0.091(5) 0.104(5) 0.020(4) -0.005(4) 0.005(3)
C16 0.079(5) 0.110(6) 0.121(7) -0.007(5) 0.019(5) 0.027(4)
C21 0.095(9) 0.053(9) 0.062(9) 0.015(8) 0.022(9) 0.012(8)
C22 0.091(8) 0.079(9) 0.078(9) 0.014(7) 0.011(7) 0.018(7)
C23 0.101(9) 0.111(10) 0.089(9) 0.026(7) 0.018(8) 0.032(8)
C24 0.096(9) 0.108(10) 0.115(10) 0.014(8) 0.038(8) 0.014(8)
C25 0.135(12) 0.152(12) 0.174(13) 0.040(11) 0.064(11) 0.059(10)
C26 0.19(2) 0.24(2) 0.20(2) 0.058(19) 0.107(17) 0.102(18)
C31 0.078(3) 0.046(2) 0.0243(18) 0.0004(13) -0.0008(15) 0.0011(17)
C32 0.069(3) 0.044(2) 0.0308(19) 0.0036(13) -0.0021(18) 0.003(2)
C33 0.080(3) 0.052(2) 0.0273(18) 0.0091(15) -0.0032(16) -0.004(2)
C34 0.077(3) 0.058(2) 0.0279(17) 0.0010(15) -0.0043(16) 0.000(2)
C35 0.080(3) 0.062(2) 0.0317(18) -0.0019(15) -0.0024(17) -0.015(2)
C36 0.084(3) 0.054(2) 0.0268(17) 0.0035(14) 0.0046(17) 0.000(2)
O37 0.089(2) 0.0702(19) 0.0304(13) 0.0032(11) -0.0075(12) -0.0131(16)
C61 0.090(3) 0.082(3) 0.045(2) -0.0004(19) -0.0010(19) -0.013(2)
C62 0.094(3) 0.092(3) 0.055(2) 0.004(2) -0.008(2) -0.015(3)
C63 0.106(3) 0.078(3) 0.036(2) 0.0029(18) -0.010(2) -0.021(2)
C64 0.119(4) 0.070(3) 0.044(2) -0.0031(19) -0.002(2) -0.021(3)
C65 0.118(4) 0.057(2) 0.060(3) -0.003(2) -0.004(2) -0.008(2)
O66 0.103(3) 0.082(2) 0.0372(15) 0.0005(14) -0.0055(16) -0.0210(19)

loop_
_atom_type_symbol
_atom_type_description
_atom_type_scat_dispersion_real
_atom_type_scat_dispersion_imag
_atom_type_scat_source
C C 0.0181 0.0091 'International Tables Vol C Tables 4.2.6.8 and 6.1.1.4'
H H 0.0000 0.0000 'International Tables Vol C Tables 4.2.6.8 and 6.1.1.4'
N N 0.0311 0.0180 'International Tables Vol C Tables 4.2.6.8 and 6.1.1.4'
O O 0.0492 0.0322 'International Tables Vol C Tables 4.2.6.8 and 6.1.1.4'

loop_
_exptl_crystal_face_index_h
_exptl_crystal_face_index_k
_exptl_crystal_face_index_l
_exptl_crystal_face_perp_dist
1 0 0 0.0148
-1 0 0 0.0148
0 -1 0 0.0721
0 0 1 0.2053
0 -5 -2 0.1496
-1 5 -5 0.1887
0 5 -1 0.0990
0 5 2 0.1147

loop_
_geom_angle_atom_site_label_1
_geom_angle_atom_site_label_2
_geom_angle_atom_site_label_3
_geom_angle
_geom_angle_site_symmetry_1
_geom_angle_site_symmetry_3
_geom_angle_publ_flag
C2 N1 C4 111.5(2) . . ?
C2 N1 C11 130.0(4) . . ?
C2 N1 C21 118.4(10) . . ?
C4 N1 C11 118.1(4) . . ?
C4 N1 C21 124.2(11) . . ?
N1 C2 C31 123.0(3) . . ?
N1 C2 C41 127.2(12) . . ?
C3 C2 N1 107.5(2) . . ?
C3 C2 C31 129.5(3) . . ?
C3 C2 C41 125.1(12) . . ?
C2 C3 C3 109.1(3) . 3_565 ?
C2 C3 C4 142.7(3) . 3_565 ?
C3 C3 C4 108.3(3) 3_565 3_565 ?
N1 C4 C3 103.6(2) . 3_565 ?
O5 C4 N1 123.6(3) . . ?
O5 C4 C3 132.8(3) . 3_565 ?
N1 C11 H11A 109.9 . . ?
N1 C11 H11B 109.9 . . ?
N1 C11 C12 109.0(5) . . ?
H11A C11 H11B 108.3 . . ?
C12 C11 H11A 109.9 . . ?
C12 C11 H11B 109.9 . . ?
C11 C12 H12A 108.8 . . ?
C11 C12 H12B 108.8 . . ?
C11 C12 C13 113.6(5) . . ?
H12A C12 H12B 107.7 . . ?
C13 C12 H12A 108.8 . . ?
C13 C12 H12B 108.8 . . ?
C12 C13 H13A 108.8 . . ?
C12 C13 H13B 108.8 . . ?
H13A C13 H13B 107.7 . . ?
C14 C13 C12 113.7(5) . . ?
C14 C13 H13A 108.8 . . ?
C14 C13 H13B 108.8 . . ?
C13 C14 H14A 108.6 . . ?
C13 C14 H14B 108.6 . . ?
C13 C14 C15 114.7(6) . . ?
H14A C14 H14B 107.6 . . ?
C15 C14 H14A 108.6 . . ?
C15 C14 H14B 108.6 . . ?
C14 C15 H15A 108.4 . . ?
C14 C15 H15B 108.4 . . ?
H15A C15 H15B 107.5 . . ?
C16 C15 C14 115.4(7) . . ?
C16 C15 H15A 108.4 . . ?
C16 C15 H15B 108.4 . . ?
C15 C16 H16A 109.5 . . ?
C15 C16 H16B 109.5 . . ?
C15 C16 H16C 109.5 . . ?
H16A C16 H16B 109.5 . . ?
H16A C16 H16C 109.5 . . ?
H16B C16 H16C 109.5 . . ?
N1 C21 H21A 106.6 . . ?
N1 C21 H21B 106.6 . . ?
H21A C21 H21B 106.6 . . ?
C22 C21 N1 122.7(13) . . ?
C22 C21 H21A 106.6 . . ?
C22 C21 H21B 106.6 . . ?
C21 C22 H22A 108.6 . . ?
C21 C22 H22B 108.6 . . ?
C21 C22 C23 114.6(13) . . ?
H22A C22 H22B 107.6 . . ?
C23 C22 H22A 108.6 . . ?
C23 C22 H22B 108.6 . . ?
C22 C23 H23A 109.4 . . ?
C22 C23 H23B 109.4 . . ?
C22 C23 C24 111.0(13) . . ?
H23A C23 H23B 108.0 . . ?
C24 C23 H23A 109.4 . . ?
C24 C23 H23B 109.4 . . ?
C23 C24 H24A 109.0 . . ?
C23 C24 H24B 109.0 . . ?
H24A C24 H24B 107.8 . . ?
C25 C24 C23 112.7(15) . . ?
C25 C24 H24A 109.1 . . ?
C25 C24 H24B 109.0 . . ?
C24 C25 H25A 108.6 . . ?
C24 C25 H25B 108.6 . . ?
H25A C25 H25B 107.5 . . ?
C26 C25 C24 114.9(18) . . ?
C26 C25 H25A 108.6 . . ?
C26 C25 H25B 108.6 . . ?
C25 C26 H26A 109.5 . . ?
C25 C26 H26B 109.5 . . ?
C25 C26 H26C 109.5 . . ?
H26A C26 H26B 109.5 . . ?
H26A C26 H26C 109.5 . . ?
H26B C26 H26C 109.5 . . ?
C32 C31 C2 123.3(4) . . ?
C36 C31 C2 117.6(4) . . ?
C36 C31 C32 119.1(4) . . ?
C31 C32 H32 120.2 . . ?
C33 C32 C31 119.5(5) . . ?
C33 C32 H32 120.2 . . ?
C32 C33 H33 120.0 . . ?
C34 C33 C32 120.1(4) . . ?
C34 C33 H33 120.0 . . ?
C33 C34 C35 121.0(3) . . ?
O37 C34 C33 115.5(3) . . ?
O37 C34 C35 123.6(4) . . ?
C34 C35 H35 120.5 . . ?
C36 C35 C34 118.9(4) . . ?
C36 C35 H35 120.5 . . ?
C31 C36 H36 119.4 . . ?
C35 C36 C31 121.2(4) . . ?
C35 C36 H36 119.4 . . ?
C34 O37 C61 118.3(3) . . ?
C42 C41 C2 124(2) . . ?
C46 C41 C2 120(2) . . ?
C46 C41 C42 115.6(18) . . ?
C41 C42 H42 119.3 . . ?
C43 C42 C41 121(2) . . ?
C43 C42 H42 119.3 . . ?
C42 C43 H43 119.9 . . ?
C44 C43 C42 120(2) . . ?
C44 C43 H43 119.9 . . ?
C45 C44 C43 120.1(19) . . ?
C45 C44 O47 124.2(19) . . ?
O47 C44 C43 115.6(19) . . ?
C44 C45 H45 120.6 . . ?
C44 C45 C46 118.8(19) . . ?
C46 C45 H45 120.6 . . ?
C41 C46 H46 118.2 . . ?
C45 C46 C41 123.5(19) . . ?
C45 C46 H46 118.2 . . ?
C44 O47 C71 118.1(16) . . ?
O37 C61 H61 109.4 . . ?
O37 C61 C62 106.8(4) . . ?
O37 C61 O66 109.0(4) . . ?
C62 C61 H61 109.4 . . ?
O66 C61 H61 109.4 . . ?
O66 C61 C62 112.8(4) . . ?
C61 C62 H62A 109.4 . . ?
C61 C62 H62B 109.4 . . ?
C61 C62 C63 111.0(5) . . ?
H62A C62 H62B 108.0 . . ?
C63 C62 H62A 109.4 . . ?
C63 C62 H62B 109.4 . . ?
C62 C63 H63A 109.7 . . ?
C62 C63 H63B 109.7 . . ?
H63A C63 H63B 108.2 . . ?
C64 C63 C62 109.7(5) . . ?
C64 C63 H63A 109.7 . . ?
C64 C63 H63B 109.7 . . ?
C63 C64 H64A 109.6 . . ?
C63 C64 H64B 109.6 . . ?
C63 C64 C65 110.1(4) . . ?
H64A C64 H64B 108.2 . . ?
C65 C64 H64A 109.6 . . ?
C65 C64 H64B 109.6 . . ?
C64 C65 H65A 109.7 . . ?
C64 C65 H65B 109.7 . . ?
H65A C65 H65B 108.2 . . ?
O66 C65 C64 109.8(5) . . ?
O66 C65 H65A 109.7 . . ?
O66 C65 H65B 109.7 . . ?
C61 O66 C65 113.0(4) . . ?
O47 C71 H71 110.5 . . ?
O47 C71 C72 105.4(17) . . ?
O47 C71 O76 109.6(17) . . ?
C72 C71 H71 110.5 . . ?
O76 C71 H71 110.5 . . ?
O76 C71 C72 110.2(18) . . ?
C71 C72 H72A 109.5 . . ?
C71 C72 H72B 109.5 . . ?
C71 C72 C73 111(2) . . ?
H72A C72 H72B 108.1 . . ?
C73 C72 H72A 109.5 . . ?
C73 C72 H72B 109.5 . . ?
C72 C73 H73A 110.6 . . ?
C72 C73 H73B 110.6 . . ?
H73A C73 H73B 108.7 . . ?
C74 C73 C72 106(2) . . ?
C74 C73 H73A 110.6 . . ?
C74 C73 H73B 110.6 . . ?
C73 C74 H74A 110.8 . . ?
C73 C74 H74B 110.9 . . ?
C73 C74 C75 105(3) . . ?
H74A C74 H74B 108.9 . . ?
C75 C74 H74A 110.9 . . ?
C75 C74 H74B 110.8 . . ?
C74 C75 H75A 111.5 . . ?
C74 C75 H75B 111.5 . . ?
H75A C75 H75B 109.3 . . ?
O76 C75 C74 101(2) . . ?
O76 C75 H75A 111.5 . . ?
O76 C75 H75B 111.5 . . ?
C75 O76 C71 115(2) . . ?

loop_
_geom_bond_atom_site_label_1
_geom_bond_atom_site_label_2
_geom_bond_distance
_geom_bond_site_symmetry_2
_geom_bond_publ_flag
N1 C2 1.386(4) . ?
N1 C4 1.426(4) . ?
N1 C11 1.453(7) . ?
N1 C21 1.542(14) . ?
C2 C3 1.369(4) . ?
C2 C31 1.469(4) . ?
C2 C41 1.480(19) . ?
C3 C3 1.425(5) 3_565 ?
C3 C4 1.439(4) 3_565 ?
C4 O5 1.227(4) . ?
C11 H11A 0.9900 . ?
C11 H11B 0.9900 . ?
C11 C12 1.503(9) . ?
C12 H12A 0.9900 . ?
C12 H12B 0.9900 . ?
C12 C13 1.515(8) . ?
C13 H13A 0.9900 . ?
C13 H13B 0.9900 . ?
C13 C14 1.509(9) . ?
C14 H14A 0.9900 . ?
C14 H14B 0.9900 . ?
C14 C15 1.528(9) . ?
C15 H15A 0.9900 . ?
C15 H15B 0.9900 . ?
C15 C16 1.466(11) . ?
C16 H16A 0.9800 . ?
C16 H16B 0.9800 . ?
C16 H16C 0.9800 . ?
C21 H21A 0.9900 . ?
C21 H21B 0.9900 . ?
C21 C22 1.515(18) . ?
C22 H22A 0.9900 . ?
C22 H22B 0.9900 . ?
C22 C23 1.529(15) . ?
C23 H23A 0.9900 . ?
C23 H23B 0.9900 . ?
C23 C24 1.531(18) . ?
C24 H24A 0.9900 . ?
C24 H24B 0.9900 . ?
C24 C25 1.527(19) . ?
C25 H25A 0.9900 . ?
C25 H25B 0.9900 . ?
C25 C26 1.453(16) . ?
C26 H26A 0.9800 . ?
C26 H26B 0.9800 . ?
C26 H26C 0.9800 . ?
C31 C32 1.408(6) . ?
C31 C36 1.393(6) . ?
C32 H32 0.9500 . ?
C32 C33 1.386(5) . ?
C33 H33 0.9500 . ?
C33 C34 1.384(7) . ?
C34 C35 1.386(5) . ?
C34 O37 1.379(4) . ?
C35 H35 0.9500 . ?
C35 C36 1.383(5) . ?
C36 H36 0.9500 . ?
O37 C61 1.426(6) . ?
C41 C42 1.405(18) . ?
C41 C46 1.395(18) . ?
C42 H42 0.9500 . ?
C42 C43 1.394(19) . ?
C43 H43 0.9500 . ?
C43 C44 1.384(18) . ?
C44 C45 1.365(17) . ?
C44 O47 1.373(18) . ?
C45 H45 0.9500 . ?
C45 C46 1.391(18) . ?
C46 H46 0.9500 . ?
O47 C71 1.40(2) . ?
C61 H61 1.0000 . ?
C61 C62 1.514(6) . ?
C61 O66 1.431(7) . ?
C62 H62A 0.9900 . ?
C62 H62B 0.9900 . ?
C62 C63 1.529(11) . ?
C63 H63A 0.9900 . ?
C63 H63B 0.9900 . ?
C63 C64 1.494(11) . ?
C64 H64A 0.9900 . ?
C64 H64B 0.9900 . ?
C64 C65 1.534(7) . ?
C65 H65A 0.9900 . ?
C65 H65B 0.9900 . ?
C65 O66 1.445(7) . ?
C71 H71 1.0000 . ?
C71 C72 1.54(2) . ?
C71 O76 1.45(2) . ?
C72 H72A 0.9900 . ?
C72 H72B 0.9900 . ?
C72 C73 1.55(3) . ?
C73 H73A 0.9900 . ?
C73 H73B 0.9900 . ?
C73 C74 1.49(3) . ?
C74 H74A 0.9900 . ?
C74 H74B 0.9900 . ?
C74 C75 1.57(2) . ?
C75 H75A 0.9900 . ?
C75 H75B 0.9900 . ?
C75 O76 1.44(2) . ?

loop_
_exptl_oxdiff_crystal_face_indexfrac_h
_exptl_oxdiff_crystal_face_indexfrac_k
_exptl_oxdiff_crystal_face_indexfrac_l
_exptl_oxdiff_crystal_face_x
_exptl_oxdiff_crystal_face_y
_exptl_oxdiff_crystal_face_z
1.0005 -0.0026 0.0020 0.0083 -0.1227 0.0199
-1.0005 0.0026 -0.0020 -0.0083 0.1227 -0.0199
-0.0017 -1.0008 0.0008 -0.0415 0.0121 0.0924
-0.0021 0.0029 1.0010 0.1477 0.0021 0.0661
-0.0046 -5.0098 -1.9980 -0.5031 0.0562 0.3298
-0.9814 4.9923 -5.0109 -0.5392 0.0518 -0.8122
0.0108 5.0012 -1.0050 0.0599 -0.0625 -0.5280
0.0046 5.0098 1.9980 0.5031 -0.0562 -0.3298
